data_7221610
loop_
_publ_author_name
'Wu, Lijun'
'Huang, Hui'
'Dang, Pan'
'Liang, Yun'
'Pi, Shaofeng'

_publ_section_title
;
 Construction of Benzo[a]carbazole Derivatives via Diels-Alder Reaction of
 Arynes with Vinylindoles
;
_journal_name_full 'RSC Adv.'
_journal_paper_doi 10.1039/C5RA11025D
_journal_year 2015
_chemical_formula_moiety 'C23 H16 N2 O2'
_chemical_formula_sum 'C23 H16 N2 O2'
_chemical_formula_weight 352.38
_chemical_name_systematic 11-benzyl-5-nitro-11H-benzo[a]carbazole
_space_group_crystal_system monoclinic
_space_group_IT_number 4
_space_group_name_Hall 'P 2yb'
_space_group_name_H-M_alt 'P 1 21 1'
_symmetry_space_group_name_Hall 'P 2yb'
_symmetry_space_group_name_H-M 'P 1 21 1'
_atom_sites_solution_hydrogens geom
_atom_sites_solution_primary iterative
_audit_creation_date 2015-03-13
_audit_creation_method
;
Olex2 1.2
(compiled 2015.01.26 svn.r3150 for OlexSys, GUI svn.r4998)
;
_audit_update_record
;
2015-04-13 deposited with the CCDC.
2015-07-21 downloaded from the CCDC.
;
_cell_angle_alpha 90
_cell_angle_beta 105.323(5)
_cell_angle_gamma 90
_cell_formula_units_Z 2
_cell_length_a 5.7929(3)
_cell_length_b 14.5941(5)
_cell_length_c 10.6740(5)
_cell_measurement_reflns_used 3363
_cell_measurement_temperature 180.01(10)
_cell_measurement_theta_max 73.1770
_cell_measurement_theta_min 4.3030
_cell_volume 870.32(7)
_computing_cell_refinement
;
CrysAlisPro, Agilent Technologies,
Version 1.171.36.32 (release 02-08-2013 CrysAlis171 .NET)
(compiled Aug  2 2013,16:46:58)
;
_computing_data_collection
;
CrysAlisPro, Agilent Technologies,
Version 1.171.36.32 (release 02-08-2013 CrysAlis171 .NET)
(compiled Aug  2 2013,16:46:58)
;
_computing_data_reduction
;
CrysAlisPro, Agilent Technologies,
Version 1.171.36.32 (release 02-08-2013 CrysAlis171 .NET)
(compiled Aug  2 2013,16:46:58)
;
_computing_molecular_graphics 'Olex2 (Dolomanov et al., 2009)'
_computing_publication_material 'Olex2 (Dolomanov et al., 2009)'
_computing_structure_refinement 'ShelXL (Sheldrick, 2008)'
_computing_structure_solution
;
Superflip (Palatinus & Chapuis, 2007;Palatinus & van der Lee, 2008;
Palatinus et al., 2012)
;
_diffrn_ambient_temperature 180.01(10)
_diffrn_detector_area_resol_mean 10.3914
_diffrn_measured_fraction_theta_full 0.996
_diffrn_measured_fraction_theta_max 0.9789
_diffrn_measurement_details
;
  1 omega -118.00  -18.00   1.0000    1.0000
omega____ theta____ kappa____ phi______ frames
    -      -40.6056  -77.0000    0.0000 100

  2 omega  -65.00  -40.00   1.0000    1.0000
omega____ theta____ kappa____ phi______ frames
    -      -40.6056  178.0000 -150.0000 25

  3 omega  -30.00   34.00   1.0000    1.0000
omega____ theta____ kappa____ phi______ frames
    -      -40.6056   38.0000  120.0000 64

  4 omega  -32.00   70.00   1.0000    1.0000
omega____ theta____ kappa____ phi______ frames
    -       40.6056  -57.0000 -150.0000 102

  5 omega    4.00   80.00   1.0000    1.0000
omega____ theta____ kappa____ phi______ frames
    -       40.6056  -99.0000  120.0000 76

  6 omega   77.00  178.00   1.0000    1.0000
omega____ theta____ kappa____ phi______ frames
    -      107.3775   30.0000  -60.0000 101

  7 omega   37.00   90.00   1.0000    1.0000
omega____ theta____ kappa____ phi______ frames
    -      107.3775  -30.0000  -90.0000 53

  8 omega   38.00   64.00   1.0000    1.0000
omega____ theta____ kappa____ phi______ frames
    -      107.3775  -45.0000   30.0000 26

  9 omega   71.00  122.00   1.0000    1.0000
omega____ theta____ kappa____ phi______ frames
    -      107.3775 -125.0000  120.0000 51

 10 omega   30.00  104.00   1.0000    1.0000
omega____ theta____ kappa____ phi______ frames
    -      107.3775  -94.0000 -120.0000 74

 11 omega   33.00   58.00   1.0000    1.0000
omega____ theta____ kappa____ phi______ frames
    -      107.3775 -125.0000  120.0000 25

 12 omega   50.00  140.00   1.0000    1.0000
omega____ theta____ kappa____ phi______ frames
    -      107.3775  -77.0000  -60.0000 90

 13 omega   33.00   84.00   1.0000    1.0000
omega____ theta____ kappa____ phi______ frames
    -      107.3775  -45.0000   60.0000 51

 14 omega   78.00  154.00   1.0000    1.0000
omega____ theta____ kappa____ phi______ frames
    -      107.3775   30.0000   60.0000 76

 15 omega   54.00   90.00   1.0000    1.0000
omega____ theta____ kappa____ phi______ frames
    -      107.3775  -30.0000  120.0000 36

 16 omega   39.00   76.00   1.0000    1.0000
omega____ theta____ kappa____ phi______ frames
    -      107.3775  -45.0000 -120.0000 37

 17 omega   94.00  175.00   1.0000    1.0000
omega____ theta____ kappa____ phi______ frames
    -      107.3775  125.0000  -60.0000 81
;
_diffrn_measurement_device_type 'SuperNova, Dual, Cu at zero, Atlas'
_diffrn_measurement_method '\w scans'
_diffrn_orient_matrix_UB_11 0.0456715000
_diffrn_orient_matrix_UB_12 -0.0033202000
_diffrn_orient_matrix_UB_13 -0.1356650000
_diffrn_orient_matrix_UB_21 -0.1753493000
_diffrn_orient_matrix_UB_22 -0.0810383000
_diffrn_orient_matrix_UB_23 -0.0370648000
_diffrn_orient_matrix_UB_31 -0.2080063000
_diffrn_orient_matrix_UB_32 0.0675312000
_diffrn_orient_matrix_UB_33 -0.0511110000
_diffrn_radiation_monochromator mirror
_diffrn_radiation_type CuK\a
_diffrn_radiation_wavelength 1.54184
_diffrn_reflns_av_R_equivalents 0.0304
_diffrn_reflns_av_unetI/netI 0.0273
_diffrn_reflns_laue_measured_fraction_full 0.976
_diffrn_reflns_laue_measured_fraction_max 0.997
_diffrn_reflns_limit_h_max 4
_diffrn_reflns_limit_h_min -6
_diffrn_reflns_limit_k_max 17
_diffrn_reflns_limit_k_min -17
_diffrn_reflns_limit_l_max 12
_diffrn_reflns_limit_l_min -12
_diffrn_reflns_number 4998
_diffrn_reflns_point_group_measured_fraction_full 0.850
_diffrn_reflns_point_group_measured_fraction_max 0.868
_diffrn_reflns_theta_full 67.684
_diffrn_reflns_theta_max 66.558
_diffrn_reflns_theta_min 4.295
_diffrn_source 'SuperNova (Cu) X-ray Source'
_exptl_absorpt_coefficient_mu 0.697
_exptl_absorpt_correction_T_max 1.00000
_exptl_absorpt_correction_T_min 0.36806
_exptl_absorpt_correction_type multi-scan
_exptl_absorpt_process_details
;
CrysAlisPro, Agilent Technologies,
Version 1.171.36.32 (release 02-08-2013 CrysAlis171 .NET)
(compiled Aug  2 2013,16:46:58)
Empirical absorption correction using spherical harmonics,
 implemented in SCALE3 ABSPACK scaling algorithm.
;
_exptl_crystal_colour yellow
_exptl_crystal_colour_primary yellow
_exptl_crystal_density_diffrn 1.345
_exptl_crystal_description block
_exptl_crystal_F_000 368
_exptl_crystal_recrystallization_method 'Re-crystallisation from solvent: '
_exptl_crystal_size_max 0.1
_exptl_crystal_size_mid 0.05
_exptl_crystal_size_min 0.05
_refine_diff_density_max 0.411
_refine_diff_density_min -0.432
_refine_diff_density_rms 0.096
_refine_ls_abs_structure_details
;
 Flack x determined using 1020 quotients [(I+)-(I-)]/[(I+)+(I-)]
 (Parsons, Flack and Wagner, Acta Cryst. B69 (2013) 249-259).
;
_refine_ls_abs_structure_Flack 0.1(2)
_refine_ls_extinction_method none
_refine_ls_goodness_of_fit_ref 1.133
_refine_ls_hydrogen_treatment constr
_refine_ls_matrix_type full
_refine_ls_number_parameters 244
_refine_ls_number_reflns 2662
_refine_ls_number_restraints 1
_refine_ls_restrained_S_all 1.133
_refine_ls_R_factor_all 0.0859
_refine_ls_R_factor_gt 0.0846
_refine_ls_shift/su_max 0.000
_refine_ls_shift/su_mean 0.000
_refine_ls_structure_factor_coef Fsqd
_refine_ls_weighting_details 'w=1/[\s^2^(Fo^2^)+(0.1298P)^2^+1.9272P] where P=(Fo^2^+2Fc^2^)/3'
_refine_ls_weighting_scheme calc
_refine_ls_wR_factor_gt 0.2608
_refine_ls_wR_factor_ref 0.2617
_reflns_Friedel_coverage 0.671
_reflns_friedel_fraction_full 0.713
_reflns_friedel_fraction_max 0.728
_reflns_number_gt 2609
_reflns_number_total 2662
_reflns_threshold_expression 'I > 2\s(I)'
_cod_data_source_file c5ra11025d2.cif
_cod_data_source_block exp_5009
_cod_database_code 7221610
_shelxl_version_number 2014-3
_chemical_oxdiff_formula 'C20 H17 N'
_shelx_space_group_comment
;
The symmetry employed for this shelxl refinement is uniquely defined
by the following loop, which should always be used as a source of
symmetry information in preference to the above space-group names.
They are only intended as comments.
;
_reflns_odcompleteness_completeness 99.63
_reflns_odcompleteness_iscentric 1
_reflns_odcompleteness_theta 66.49
_olex2_refinement_description
;
1. Fixed Uiso
 At 1.2 times of:
  All C(H) groups, All C(H,H) groups
2.a Secondary CH2 refined with riding coordinates:
 C17(H17A,H17B)
2.b Aromatic/amide H refined with riding coordinates:
 C2(H2), C3(H3), C4(H4), C5(H5), C8(H8), C11(H11), C12(H12), C13(H13),
 C14(H14), C19(H19), C20(H20), C21(H21), C22(H22), C23(H23)
;
_olex2_submission_special_instructions 'No special instructions were received'

loop_
_space_group_symop_operation_xyz
'x, y, z'
'-x, y+1/2, -z'

loop_
_atom_site_label
_atom_site_type_symbol
_atom_site_fract_x
_atom_site_fract_y
_atom_site_fract_z
_atom_site_U_iso_or_equiv
_atom_site_adp_type
_atom_site_occupancy
_atom_site_site_symmetry_order
_atom_site_calc_flag
_atom_site_refinement_flags_posn
O1 O 1.0128(15) 0.4339(8) 1.4438(6) 0.082(3) Uani 1 1 d .
O2 O 0.6402(16) 0.4067(6) 1.4281(7) 0.075(2) Uani 1 1 d .
N1 N 0.6863(11) 0.4055(4) 0.8446(6) 0.0316(14) Uani 1 1 d .
N2 N 0.8121(17) 0.4099(7) 1.3814(8) 0.058(2) Uani 1 1 d .
C1 C 0.8802(13) 0.4635(5) 0.8393(7) 0.0300(15) Uani 1 1 d .
C2 C 0.9435(15) 0.4970(5) 0.7325(8) 0.0350(17) Uani 1 1 d .
H2 H 0.8582 0.4818 0.6484 0.042 Uiso 1 1 calc R
C3 C 1.1414(16) 0.5547(6) 0.7568(9) 0.044(2) Uani 1 1 d .
H3 H 1.1877 0.5793 0.6868 0.053 Uiso 1 1 calc R
C4 C 1.2706(17) 0.5767(6) 0.8803(10) 0.047(2) Uani 1 1 d .
H4 H 1.4014 0.6157 0.8917 0.057 Uiso 1 1 calc R
C5 C 1.2100(14) 0.5416(5) 0.9904(8) 0.0353(17) Uani 1 1 d .
H5 H 1.2996 0.5553 1.0743 0.042 Uiso 1 1 calc R
C6 C 1.0086(13) 0.4851(5) 0.9672(7) 0.0305(16) Uani 1 1 d .
C7 C 0.8862(13) 0.4387(5) 1.0512(7) 0.0333(17) Uani 1 1 d .
C8 C 0.9287(15) 0.4415(6) 1.1868(8) 0.0391(18) Uani 1 1 d .
H8 H 1.0602 0.4724 1.2383 0.047 Uiso 1 1 calc R
C9 C 0.7698(16) 0.3971(6) 1.2412(7) 0.0392(18) Uani 1 1 d .
C10 C 0.5747(16) 0.3427(6) 1.1680(8) 0.0388(18) Uani 1 1 d .
C11 C 0.4190(18) 0.2906(7) 1.2239(10) 0.050(2) Uani 1 1 d .
H11 H 0.4377 0.2927 1.3131 0.060 Uiso 1 1 calc R
C12 C 0.2411(17) 0.2372(6) 1.1471(10) 0.046(2) Uani 1 1 d .
H12 H 0.1376 0.2056 1.1852 0.056 Uiso 1 1 calc R
C13 C 0.2127(16) 0.2293(6) 1.0160(10) 0.045(2) Uani 1 1 d .
H13 H 0.0955 0.1908 0.9667 0.054 Uiso 1 1 calc R
C14 C 0.3575(14) 0.2782(6) 0.9579(9) 0.0406(19) Uani 1 1 d .
H14 H 0.3362 0.2728 0.8688 0.049 Uiso 1 1 calc R
C15 C 0.5368(13) 0.3362(5) 1.0294(8) 0.0327(17) Uani 1 1 d .
C16 C 0.6901(12) 0.3907(5) 0.9728(7) 0.0288(15) Uani 1 1 d .
C17 C 0.5052(14) 0.3786(6) 0.7265(8) 0.0348(17) Uani 1 1 d .
H17A H 0.5030 0.4238 0.6595 0.042 Uiso 1 1 calc R
H17B H 0.3494 0.3797 0.7442 0.042 Uiso 1 1 calc R
C18 C 0.5432(15) 0.2858(6) 0.6754(7) 0.0363(17) Uani 1 1 d .
C19 C 0.7655(16) 0.2451(6) 0.7011(9) 0.045(2) Uani 1 1 d .
H19 H 0.8986 0.2747 0.7533 0.054 Uiso 1 1 calc R
C20 C 0.790(2) 0.1583(8) 0.6480(13) 0.065(3) Uani 1 1 d .
H20 H 0.9404 0.1308 0.6672 0.078 Uiso 1 1 calc R
C21 C 0.601(2) 0.1143(8) 0.5697(11) 0.063(3) Uani 1 1 d .
H21 H 0.6193 0.0571 0.5350 0.075 Uiso 1 1 calc R
C22 C 0.377(2) 0.1567(9) 0.5424(11) 0.068(3) Uani 1 1 d .
H22 H 0.2450 0.1276 0.4886 0.081 Uiso 1 1 calc R
C23 C 0.3497(18) 0.2412(8) 0.5941(10) 0.055(2) Uani 1 1 d .
H23 H 0.1994 0.2685 0.5743 0.066 Uiso 1 1 calc R

loop_
_atom_site_aniso_label
_atom_site_aniso_U_11
_atom_site_aniso_U_22
_atom_site_aniso_U_33
_atom_site_aniso_U_23
_atom_site_aniso_U_13
_atom_site_aniso_U_12
O1 0.082(5) 0.136(9) 0.025(3) -0.020(4) 0.007(3) -0.018(5)
O2 0.105(6) 0.084(6) 0.049(4) -0.012(4) 0.044(4) -0.015(5)
N1 0.041(3) 0.025(3) 0.029(3) -0.002(3) 0.008(2) 0.001(3)
N2 0.084(6) 0.061(6) 0.031(4) 0.007(4) 0.019(4) 0.000(5)
C1 0.041(4) 0.022(3) 0.028(4) -0.005(3) 0.011(3) 0.004(3)
C2 0.051(4) 0.027(4) 0.029(4) 0.003(3) 0.012(3) 0.005(3)
C3 0.060(5) 0.032(4) 0.046(5) 0.006(4) 0.024(4) 0.010(4)
C4 0.049(5) 0.033(5) 0.066(6) 0.000(4) 0.025(5) -0.009(4)
C5 0.043(4) 0.025(4) 0.039(4) -0.003(3) 0.012(3) -0.001(3)
C6 0.040(4) 0.023(4) 0.026(4) 0.001(3) 0.006(3) 0.001(3)
C7 0.043(4) 0.026(4) 0.029(4) -0.013(3) 0.007(3) -0.006(3)
C8 0.048(4) 0.036(4) 0.029(4) -0.003(4) 0.003(3) 0.000(4)
C9 0.062(5) 0.030(4) 0.025(4) -0.004(4) 0.011(3) 0.002(4)
C10 0.056(5) 0.025(4) 0.038(4) 0.007(3) 0.017(4) 0.007(3)
C11 0.064(6) 0.047(5) 0.045(5) -0.001(4) 0.027(4) 0.004(4)
C12 0.054(5) 0.037(5) 0.054(6) 0.015(4) 0.024(4) 0.005(4)
C13 0.046(5) 0.031(4) 0.055(6) 0.010(4) 0.005(4) -0.003(3)
C14 0.043(4) 0.038(5) 0.040(5) 0.001(4) 0.008(3) -0.003(3)
C15 0.037(4) 0.025(4) 0.036(4) 0.001(3) 0.007(3) 0.004(3)
C16 0.033(4) 0.023(4) 0.029(4) 0.001(3) 0.006(3) 0.003(3)
C17 0.042(4) 0.029(4) 0.031(4) 0.004(3) 0.006(3) 0.007(3)
C18 0.051(4) 0.033(4) 0.024(4) 0.008(3) 0.007(3) 0.001(3)
C19 0.047(5) 0.032(4) 0.050(5) -0.007(4) 0.001(4) -0.001(4)
C20 0.066(6) 0.042(6) 0.090(8) -0.013(6) 0.027(6) -0.001(5)
C21 0.090(8) 0.041(6) 0.063(7) -0.018(5) 0.034(6) -0.003(5)
C22 0.072(7) 0.065(7) 0.057(7) -0.025(6) 0.001(5) -0.009(6)
C23 0.049(5) 0.062(7) 0.049(5) -0.011(5) 0.003(4) -0.003(5)

loop_
_atom_type_symbol
_atom_type_description
_atom_type_scat_dispersion_real
_atom_type_scat_dispersion_imag
_atom_type_scat_source
C C 0.0181 0.0091 'International Tables Vol C Tables 4.2.6.8 and 6.1.1.4'
H H 0.0000 0.0000 'International Tables Vol C Tables 4.2.6.8 and 6.1.1.4'
N N 0.0311 0.0180 'International Tables Vol C Tables 4.2.6.8 and 6.1.1.4'
O O 0.0492 0.0322 'International Tables Vol C Tables 4.2.6.8 and 6.1.1.4'

loop_
_geom_angle_atom_site_label_1
_geom_angle_atom_site_label_2
_geom_angle_atom_site_label_3
_geom_angle
C1 N1 C17 121.3(6)
C16 N1 C1 109.1(6)
C16 N1 C17 129.2(6)
O1 N2 C9 118.0(8)
O2 N2 O1 123.0(8)
O2 N2 C9 118.4(9)
C2 C1 N1 129.2(7)
C2 C1 C6 122.4(7)
C6 C1 N1 108.4(6)
C1 C2 C3 116.6(8)
C4 C3 C2 122.3(8)
C3 C4 C5 121.6(8)
C6 C5 C4 116.6(8)
C1 C6 C7 106.0(6)
C5 C6 C1 120.5(7)
C5 C6 C7 133.5(7)
C8 C7 C6 130.0(7)
C8 C7 C16 121.4(7)
C16 C7 C6 108.4(6)
C9 C8 C7 117.9(7)
C8 C9 N2 114.9(8)
C8 C9 C10 123.5(7)
C10 C9 N2 121.6(8)
C9 C10 C15 118.7(7)
C11 C10 C9 124.3(8)
C11 C10 C15 117.0(8)
C12 C11 C10 120.7(9)
C13 C12 C11 121.6(8)
C14 C13 C12 119.8(9)
C13 C14 C15 121.6(8)
C14 C15 C10 119.3(7)
C14 C15 C16 123.9(7)
C16 C15 C10 116.9(7)
N1 C16 C7 108.1(6)
N1 C16 C15 130.8(7)
C7 C16 C15 121.1(7)
N1 C17 C18 114.5(6)
C19 C18 C17 122.5(7)
C19 C18 C23 118.7(8)
C23 C18 C17 118.7(8)
C18 C19 C20 119.8(9)
C21 C20 C19 121.5(10)
C20 C21 C22 118.3(10)
C23 C22 C21 120.9(10)
C22 C23 C18 120.8(10)

loop_
_geom_bond_atom_site_label_1
_geom_bond_atom_site_label_2
_geom_bond_distance
O1 N2 1.228(12)
O2 N2 1.227(11)
N1 C1 1.419(10)
N1 C16 1.379(10)
N1 C17 1.465(9)
N2 C9 1.464(11)
C1 C2 1.376(11)
C1 C6 1.407(11)
C2 C3 1.391(13)
C3 C4 1.371(14)
C4 C5 1.409(12)
C5 C6 1.396(11)
C6 C7 1.449(11)
C7 C8 1.404(11)
C7 C16 1.407(10)
C8 C9 1.373(12)
C9 C10 1.432(12)
C10 C11 1.425(13)
C10 C15 1.441(11)
C11 C12 1.376(14)
C12 C13 1.370(14)
C13 C14 1.369(13)
C14 C15 1.399(12)
C15 C16 1.438(11)
C17 C18 1.498(11)
C18 C19 1.379(12)
C18 C23 1.386(13)
C19 C20 1.410(14)
C20 C21 1.354(16)
C21 C22 1.396(17)
C22 C23 1.376(16)
